data_1567357
loop_
_publ_author_name
'Meurer, Florian'
'Dolomanov, Oleg V.'
'Hennig, Christoph'
'Peyerimhoff, Norbert'
'Kleemiss, Florian'
'Puschmann, Horst'
'Bodensteiner, Michael'

_publ_section_title
;
 Refinement of anomalous dispersion correction parameters in
 single-crystal structure determinations
;
_journal_coeditor_code LT5050
_journal_issue 5
_journal_name_full IUCrJ
_journal_page_first
;
;
_journal_paper_doi 10.1107/S2052252522006844
_journal_volume 9
_journal_year 2022
_chemical_formula_moiety 'C6 Mo O6'
_chemical_formula_sum 'C6 Mo O6'
_chemical_formula_weight 263.995
_chemical_name_systematic Molybdenumhexacarbonyl
_space_group_crystal_system orthorhombic
_space_group_IT_number 62
_space_group_name_Hall '-P 2ac 2n'
_space_group_name_H-M_alt 'P n m a'
_audit_creation_method
;
Olex2 1.5-alpha
(compiled 2022.03.08 svn.r54f81f84 for OlexSys, GUI svn.r6485)
;
_cell_angle_alpha 90
_cell_angle_beta 90
_cell_angle_gamma 90
_cell_formula_units_Z 4
_cell_length_a 11.74147(13)
_cell_length_b 11.22116(9)
_cell_length_c 6.35094(5)
_cell_measurement_reflns_used 3312
_cell_measurement_temperature 110
_cell_measurement_theta_max 27.0830
_cell_measurement_theta_min 3.1790
_cell_volume 836.755(13)
_computing_cell_refinement
;
CrysAlisPro 1.171.42.24a (Rigaku OD, 2021)
;
_computing_data_collection
;
CrysAlisPro 1.171.42.24a (Rigaku OD, 2021)
;
_computing_data_reduction
;
CrysAlisPro 1.171.42.24a (Rigaku OD, 2021)
;
_computing_molecular_graphics
;
Olex2 1.5-alpha (Dolomanov <i>et al.</i>,  2009)
;
_computing_publication_material
;
Olex2 1.5-alpha (Dolomanov <i>et al.</i>,  2009)
;
_computing_structure_refinement
;
olex2.refine 1.5-alpha (Bourhis <i>et al.</i>,  2015)
;
_diffrn_ambient_temperature 110
_diffrn_detector 'Hybrid Pixel Array Detector'
_diffrn_detector_area_resol_mean 5.8140
_diffrn_measured_fraction_theta_full 0.9987
_diffrn_measured_fraction_theta_max 0.9724
_diffrn_measurement_device 'abstract diffractometer'
_diffrn_measurement_device_type 'dectris-CrysAlisPro-abstract goniometer imported dectris images'
_diffrn_measurement_method '\w scans'
_diffrn_radiation_monochromator synchrotron
_diffrn_radiation_probe x-ray
_diffrn_radiation_type synchrotron
_diffrn_radiation_wavelength 0.62303
_diffrn_reflns_av_R_equivalents 0.0338
_diffrn_reflns_av_unetI/netI 0.0108
_diffrn_reflns_limit_h_max 16
_diffrn_reflns_limit_h_min -16
_diffrn_reflns_limit_k_max 16
_diffrn_reflns_limit_k_min -16
_diffrn_reflns_limit_l_max 9
_diffrn_reflns_limit_l_min -9
_diffrn_reflns_number 17051
_diffrn_reflns_theta_full 21.9513
_diffrn_reflns_theta_max 27.17
_diffrn_reflns_theta_min 3.04
_diffrn_source synchrotron
_exptl_absorpt_coefficient_mu 1.086
_exptl_absorpt_correction_T_max 1.00000
_exptl_absorpt_correction_T_min 0.45600
_exptl_absorpt_correction_type multi-scan
_exptl_absorpt_process_details
;
CrysAlisPro 1.171.42.24a (Rigaku Oxford Diffraction, 2021)
Empirical absorption correction using spherical harmonics,
implemented in SCALE3 ABSPACK scaling algorithm.
;
_exptl_crystal_colour 'clear colourless'
_exptl_crystal_density_diffrn 2.096
_exptl_crystal_description block
_exptl_crystal_F_000 471.048
_exptl_crystal_size_max 0.1
_exptl_crystal_size_mid 0.1
_exptl_crystal_size_min 0.1
_refine_diff_density_max 0.6672
_refine_diff_density_min -0.5214
_refine_ls_extinction_coef 0.023(3)
_refine_ls_extinction_expression Fc^*^=kFc[1+0.001xFc^2^\l^3^/sin(2\q)]^-1/4^
_refine_ls_goodness_of_fit_ref 1.0215
_refine_ls_hydrogen_treatment undef
_refine_ls_matrix_type full
_refine_ls_number_constraints 0
_refine_ls_number_parameters 68
_refine_ls_number_reflns 1407
_refine_ls_number_restraints 0
_refine_ls_restrained_S_all 1.0215
_refine_ls_R_factor_all 0.0234
_refine_ls_R_factor_gt 0.0231
_refine_ls_shift/su_max -0.0009
_refine_ls_shift/su_mean 0.0002
_refine_ls_structure_factor_coef Fsqd
_refine_ls_weighting_details 'w=1/[\s^2^(Fo^2^)+(0.0583P)^2^+0.3886P] where P=(Fo^2^+2Fc^2^)/3'
_refine_ls_weighting_scheme calc
_refine_ls_wR_factor_gt 0.0796
_refine_ls_wR_factor_ref 0.0800
_reflns_number_gt 1379
_reflns_number_total 1407
_reflns_threshold_expression I>=2u(I)
_cod_data_source_file lt5050.cif
_cod_data_source_block MoC6O6_19900_solution_henke_nosphera2
_cod_database_code 1567357

loop_
_space_group_symop_id
_space_group_symop_operation_xyz
1 x,y,z
2 x+1/2,-y+1/2,-z+1/2
3 -x,y+1/2,-z
4 -x+1/2,-y,z+1/2
5 -x,-y,-z
6 -x-1/2,y-1/2,z-1/2
7 x,-y-1/2,z
8 x-1/2,y,-z-1/2

loop_
_atom_site_type_symbol
_atom_site_label
_atom_site_fract_x
_atom_site_fract_y
_atom_site_fract_z
_atom_site_U_iso_or_equiv
_atom_site_adp_type
_atom_site_occupancy
Mo Mo01 0.373670(14) 0.75 0.43750(3) 0.01020(11) Uani 1.000000
O O002 0.53528(10) 0.94989(10) 0.2442(2) 0.0356(3) Uani 1.000000
O O003 0.52108(15) 0.75 0.8591(3) 0.0359(4) Uani 1.000000
O O004 0.22421(15) 0.75 0.0194(3) 0.0381(4) Uani 1.000000
O O005 0.21601(10) 0.54688(11) 0.6323(2) 0.0380(3) Uani 1.000000
C C006 0.47753(12) 0.87902(12) 0.3120(2) 0.0258(3) Uani 1.000000
C C007 0.46943(17) 0.75 0.7087(3) 0.0260(4) Uani 1.000000
C C008 0.27715(17) 0.75 0.1678(3) 0.0261(4) Uani 1.000000
C C009 0.27124(13) 0.61973(13) 0.5634(2) 0.0264(3) Uani 1.000000

loop_
_atom_site_aniso_label
_atom_site_aniso_U_11
_atom_site_aniso_U_22
_atom_site_aniso_U_33
_atom_site_aniso_U_12
_atom_site_aniso_U_13
_atom_site_aniso_U_23
Mo01 0.01141(16) 0.00879(14) 0.01040(15) -0.000000 0.00006(5) 0.000000
O002 0.0373(6) 0.0310(5) 0.0385(6) -0.0096(4) 0.0049(5) 0.0035(5)
O003 0.0360(8) 0.0446(9) 0.0272(7) -0.000000 -0.0071(6) 0.000000
O004 0.0371(9) 0.0500(10) 0.0273(7) -0.000000 -0.0077(7) 0.000000
O005 0.0356(6) 0.0327(6) 0.0457(7) -0.0077(5) 0.0028(5) 0.0114(5)
C006 0.0269(6) 0.0230(6) 0.0275(6) -0.0027(5) 0.0010(4) 0.0004(4)
C007 0.0265(9) 0.0279(9) 0.0237(9) -0.000000 -0.0025(7) 0.000000
C008 0.0264(9) 0.0284(9) 0.0235(8) -0.000000 -0.0016(7) 0.000000
C009 0.0266(7) 0.0241(6) 0.0285(7) -0.0017(5) 0.0008(4) 0.0034(4)

loop_
_atom_type_symbol
_atom_type_scat_dispersion_source
_atom_type_scat_dispersion_real
_atom_type_scat_dispersion_imag
_atom_type_scat_source
C custom 0.00230 0.00120 'NoSpherA2: Chem.Sci. 2021, DOI:10.1039/D0SC05526C'
Mo custom -8.25450 0.55620 'NoSpherA2: Chem.Sci. 2021, DOI:10.1039/D0SC05526C'
O custom 0.00840 0.00450 'NoSpherA2: Chem.Sci. 2021, DOI:10.1039/D0SC05526C'

loop_
_geom_angle_atom_site_label_1
_geom_angle_atom_site_label_2
_geom_angle_atom_site_label_3
_geom_angle_site_symmetry_1
_geom_angle_site_symmetry_3
_geom_angle
_geom_angle_publ_flag
C006 Mo01 C006 7_575 . 89.65(8) ?
C007 Mo01 C006 . 7_575 90.02(5) ?
C007 Mo01 C006 . . 90.02(5) ?
C008 Mo01 C006 . . 90.24(5) ?
C008 Mo01 C006 . 7_575 90.24(5) ?
C008 Mo01 C007 . . 179.64(7) ?
C009 Mo01 C006 7_575 7_575 179.39(5) ?
C009 Mo01 C006 . 7_575 89.83(6) ?
C009 Mo01 C006 7_575 . 89.83(6) ?
C009 Mo01 C006 . . 179.39(5) ?
C009 Mo01 C007 . . 89.66(5) ?
C009 Mo01 C007 7_575 . 89.66(5) ?
C009 Mo01 C008 7_575 . 90.08(5) ?
C009 Mo01 C008 . . 90.08(5) ?
C009 Mo01 C009 7_575 . 90.70(8) ?
O002 C006 Mo01 . . 179.47(12) ?
O003 C007 Mo01 . . 179.29(17) ?
O004 C008 Mo01 . . 179.91(18) ?
O005 C009 Mo01 . 7_575 179.05(13) ?

loop_
_geom_bond_atom_site_label_1
_geom_bond_atom_site_label_2
_geom_bond_site_symmetry_2
_geom_bond_distance
_geom_bond_publ_flag
Mo01 C006 . 2.0537(14) ?
Mo01 C006 7_575 2.0537(14) ?
Mo01 C007 . 2.0571(19) ?
Mo01 C008 . 2.054(2) ?
Mo01 C009 . 2.0549(15) ?
Mo01 C009 7_575 2.0549(15) ?
O002 C006 . 1.1305(17) ?
O003 C007 . 1.131(2) ?
O004 C008 . 1.129(3) ?
O005 C009 . 1.1315(18) ?
